data_4079030
loop_
_publ_author_name
'Roux, Erwan Le'
'Liang, Yucang'
'T\"ornroos, Karl W.'
'Nief, Fran\,cois'
'Anwander, Reiner'

_publ_section_title
;
 Heterogenization of Lanthanum and Neodymium Monophosphacyclopentadienyl
 Bis(tetramethylaluminate) Complexes onto Periodic Mesoporous Silica
 SBA-15
;
_journal_issue 18
_journal_name_full Organometallics
_journal_page_first 6526
_journal_paper_doi 10.1021/om300168s
_journal_volume 31
_journal_year 2012
_chemical_formula_moiety 'C28 H66 Al2 O8 Si2'
_chemical_formula_sum 'C28 H66 Al2 O8 Si2'
_chemical_formula_weight 640.95
_chemical_name_systematic
; 
 ? 
;
_space_group_IT_number 34
_symmetry_cell_setting orthorhombic
_symmetry_space_group_name_Hall 'P 2 -2n'
_symmetry_space_group_name_H-M 'P n n 2'
_atom_sites_solution_hydrogens geom
_atom_sites_solution_primary direct
_atom_sites_solution_secondary difmap
_audit_creation_method SHELXL-97
_cell_angle_alpha 90.00
_cell_angle_beta 90.00
_cell_angle_gamma 90.00
_cell_formula_units_Z 2
_cell_length_a 14.360(2)
_cell_length_b 14.585(2)
_cell_length_c 9.2908(14)
_cell_measurement_reflns_used 9638
_cell_measurement_temperature 103(2)
_cell_measurement_theta_max 31.54
_cell_measurement_theta_min 2.60
_cell_volume 1945.9(5)
_computing_cell_refinement
;
Bruker (2008). SAINT, version 7.56A, Bruker AXS Inc., Madison, 
Wisconsin, USA.
;
_computing_data_collection
;
Bruker (2008). APEX2, version 2008.5-0, Bruker AXS Inc., Madison, 
Wisconsin, USA.
;
_computing_data_reduction
;
Bruker (2008). SAINT, version 7.56A, Bruker AXS Inc., Madison, 
Wisconsin, USA.
;
_computing_molecular_graphics
;
Brandenburg, K. (2009). DIAMOND. Version 3.2c. Crystal Impact GbR, Bonn, 
Germany.
;
_computing_publication_material
;
Bruker AXS (2008). SHELXTL. Version 2008/1. Bruker AXS Inc., Madison, 
Wisconsin, USA.
;
_computing_structure_refinement
;
Sheldrick, G. M. (2008). Acta Crystallographica, A64, 112-122.
;
_computing_structure_solution
;     
Sheldrick, G. M. (2008). Acta Crystallographica, A64, 112-122.
;
_diffrn_ambient_temperature 103(2)
_diffrn_measured_fraction_theta_full 0.996
_diffrn_measured_fraction_theta_max 0.996
_diffrn_measurement_device_type 'Bruker APEX-II CCD'
_diffrn_measurement_method '\w scans'
_diffrn_radiation_monochromator graphite
_diffrn_radiation_source 'Bruker TXS Rotating anode'
_diffrn_radiation_type MoK\a
_diffrn_radiation_wavelength 0.71073
_diffrn_reflns_av_R_equivalents 0.0532
_diffrn_reflns_av_sigmaI/netI 0.0377
_diffrn_reflns_limit_h_max 20
_diffrn_reflns_limit_h_min -21
_diffrn_reflns_limit_k_max 21
_diffrn_reflns_limit_k_min -21
_diffrn_reflns_limit_l_max 13
_diffrn_reflns_limit_l_min -13
_diffrn_reflns_number 32370
_diffrn_reflns_theta_full 31.55
_diffrn_reflns_theta_max 31.55
_diffrn_reflns_theta_min 1.99
_exptl_absorpt_coefficient_mu 0.175
_exptl_absorpt_correction_T_max 0.9343
_exptl_absorpt_correction_T_min 0.8978
_exptl_absorpt_correction_type numerical
_exptl_absorpt_process_details
;
SADABS version 2008/1, G.M Sheldrick, University of 
G\"ttingen, Germany, 2008.
;
_exptl_crystal_colour colourless
_exptl_crystal_density_diffrn 1.094
_exptl_crystal_density_method 'not measured'
_exptl_crystal_description 'irregular prism'
_exptl_crystal_F_000 704
_exptl_crystal_size_max 0.63
_exptl_crystal_size_mid 0.60
_exptl_crystal_size_min 0.39
_refine_diff_density_max 0.913
_refine_diff_density_min -0.355
_refine_diff_density_rms 0.092
_refine_ls_abs_structure_details 'Flack H D (1983), Acta Cryst. A39, 876-881'
_refine_ls_abs_structure_Flack 0.52(18)
_refine_ls_extinction_method none
_refine_ls_goodness_of_fit_ref 1.062
_refine_ls_hydrogen_treatment constr
_refine_ls_matrix_type full
_refine_ls_number_parameters 193
_refine_ls_number_reflns 6469
_refine_ls_number_restraints 1
_refine_ls_restrained_S_all 1.062
_refine_ls_R_factor_all 0.0576
_refine_ls_R_factor_gt 0.0571
_refine_ls_shift/su_max 0.000
_refine_ls_shift/su_mean 0.000
_refine_ls_structure_factor_coef Fsqd
_refine_ls_weighting_details 'calc w=1/[\s^2^(Fo^2^)+(0.1067P)^2^+2.5220P] where P=(Fo^2^+2Fc^2^)/3'
_refine_ls_weighting_scheme calc
_refine_ls_wR_factor_gt 0.1802
_refine_ls_wR_factor_ref 0.1813
_reflns_number_gt 6432
_reflns_number_total 6469
_reflns_threshold_expression I>2\s(I)
_cod_data_source_file om300168s_si_002.cif
_cod_data_source_block Compound9
_cod_original_sg_symbol_H-M Pnn2
_cod_database_code 4079030

loop_
_symmetry_equiv_pos_as_xyz
'x, y, z'
'-x, -y, z'
'x+1/2, -y+1/2, z+1/2'
'-x+1/2, y+1/2, z+1/2'

loop_
_atom_site_label
_atom_site_type_symbol
_atom_site_fract_x
_atom_site_fract_y
_atom_site_fract_z
_atom_site_U_iso_or_equiv
_atom_site_adp_type
_atom_site_occupancy
_atom_site_symmetry_multiplicity
_atom_site_calc_flag
_atom_site_refinement_flags
Si1 Si 0.14897(4) 0.13009(4) 0.17180(8) 0.01328(13) Uani 1 1 d .
O1 O 0.06755(12) 0.05096(12) 0.1834(2) 0.0155(3) Uani 1 1 d .
C1 C -0.0905(2) 0.1025(2) 0.4096(3) 0.0248(5) Uani 1 1 d .
H1A H -0.0416 0.0785 0.4729 0.037 Uiso 1 1 calc R
H1B H -0.1500 0.0736 0.4339 0.037 Uiso 1 1 calc R
H1C H -0.0955 0.1690 0.4225 0.037 Uiso 1 1 calc R
Al2 Al -0.05895(5) 0.07536(5) 0.20891(9) 0.01533(15) Uani 1 1 d .
O2 O 0.08894(13) 0.22022(12) 0.2134(2) 0.0182(3) Uani 1 1 d .
C2 C -0.1163(2) 0.1461(2) 0.0540(3) 0.0224(5) Uani 1 1 d .
H2A H -0.0964 0.1214 -0.0391 0.034 Uiso 1 1 calc R
H2B H -0.0969 0.2104 0.0616 0.034 Uiso 1 1 calc R
H2C H -0.1842 0.1421 0.0619 0.034 Uiso 1 1 calc R
O3 O 0.19595(15) 0.13290(15) 0.0146(2) 0.0198(4) Uani 1 1 d .
C3 C 0.1103(2) 0.30386(19) 0.2888(3) 0.0215(5) Uani 1 1 d .
O4 O 0.23098(14) 0.11100(15) 0.2866(2) 0.0188(4) Uani 1 1 d .
C4 C 0.0288(3) 0.3666(3) 0.2583(8) 0.0587(17) Uani 1 1 d .
H4A H -0.0285 0.3303 0.2522 0.088 Uiso 1 1 calc R
H4B H 0.0391 0.3986 0.1669 0.088 Uiso 1 1 calc R
H4C H 0.0230 0.4117 0.3361 0.088 Uiso 1 1 calc R
C5 C 0.1182(3) 0.2820(3) 0.4478(4) 0.0373(8) Uani 1 1 d .
H5A H 0.0622 0.2492 0.4794 0.056 Uiso 1 1 calc R
H5B H 0.1244 0.3391 0.5025 0.056 Uiso 1 1 calc R
H5C H 0.1731 0.2435 0.4644 0.056 Uiso 1 1 calc R
C6 C 0.2010(3) 0.3454(2) 0.2325(5) 0.0345(7) Uani 1 1 d .
H6A H 0.1954 0.3568 0.1290 0.052 Uiso 1 1 calc R
H6B H 0.2524 0.3027 0.2501 0.052 Uiso 1 1 calc R
H6C H 0.2132 0.4034 0.2825 0.052 Uiso 1 1 calc R
C7 C 0.1674(2) 0.1529(2) -0.1308(3) 0.0206(5) Uani 1 1 d .
C8 C 0.1168(3) 0.2441(3) -0.1371(4) 0.0346(8) Uani 1 1 d .
H8A H 0.0615 0.2416 -0.0753 0.052 Uiso 1 1 calc R
H8B H 0.0978 0.2566 -0.2365 0.052 Uiso 1 1 calc R
H8C H 0.1583 0.2929 -0.1035 0.052 Uiso 1 1 calc R
C9 C 0.2573(3) 0.1567(3) -0.2183(4) 0.0360(8) Uani 1 1 d .
H9A H 0.2936 0.1009 -0.2012 0.054 Uiso 1 1 calc R
H9B H 0.2938 0.2104 -0.1889 0.054 Uiso 1 1 calc R
H9C H 0.2422 0.1614 -0.3209 0.054 Uiso 1 1 calc R
C10 C 0.1068(3) 0.0751(3) -0.1854(4) 0.0371(8) Uani 1 1 d .
H10A H 0.0480 0.0743 -0.1318 0.056 Uiso 1 1 calc R
H10B H 0.1393 0.0167 -0.1716 0.056 Uiso 1 1 calc R
H10C H 0.0939 0.0841 -0.2880 0.056 Uiso 1 1 calc R
C11 C 0.32637(19) 0.0788(2) 0.2752(4) 0.0221(5) Uani 1 1 d .
C12 C 0.3576(3) 0.0630(3) 0.4303(4) 0.0364(8) Uani 1 1 d .
H12A H 0.3568 0.1214 0.4825 0.055 Uiso 1 1 calc R
H12B H 0.4208 0.0378 0.4308 0.055 Uiso 1 1 calc R
H12C H 0.3151 0.0197 0.4771 0.055 Uiso 1 1 calc R
C13 C 0.3866(2) 0.1519(3) 0.2063(5) 0.0367(8) Uani 1 1 d .
H13A H 0.3652 0.1632 0.1077 0.055 Uiso 1 1 calc R
H13B H 0.4515 0.1312 0.2044 0.055 Uiso 1 1 calc R
H13C H 0.3821 0.2087 0.2623 0.055 Uiso 1 1 calc R
C14 C 0.3288(2) -0.0101(2) 0.1907(4) 0.0345(8) Uani 1 1 d .
H14A H 0.3118 0.0019 0.0903 0.052 Uiso 1 1 calc R
H14B H 0.2845 -0.0537 0.2326 0.052 Uiso 1 1 calc R
H14C H 0.3917 -0.0361 0.1944 0.052 Uiso 1 1 calc R

loop_
_atom_site_aniso_label
_atom_site_aniso_U_11
_atom_site_aniso_U_22
_atom_site_aniso_U_33
_atom_site_aniso_U_23
_atom_site_aniso_U_13
_atom_site_aniso_U_12
Si1 0.0132(3) 0.0135(2) 0.0132(3) -0.0001(2) -0.0011(2) -0.0006(2)
O1 0.0156(7) 0.0148(7) 0.0161(8) 0.0006(6) -0.0003(6) -0.0021(5)
C1 0.0283(14) 0.0254(13) 0.0205(12) -0.0053(10) 0.0042(10) 0.0014(11)
Al2 0.0158(3) 0.0145(3) 0.0157(3) -0.0004(2) -0.0001(3) 0.0009(2)
O2 0.0169(7) 0.0150(7) 0.0226(8) -0.0032(7) -0.0036(7) 0.0031(6)
C2 0.0207(11) 0.0238(12) 0.0226(12) 0.0055(10) -0.0029(10) 0.0017(10)
O3 0.0205(9) 0.0250(9) 0.0138(8) 0.0019(7) 0.0015(7) 0.0008(8)
C3 0.0224(12) 0.0155(10) 0.0265(13) -0.0042(9) -0.0033(10) 0.0021(9)
O4 0.0152(8) 0.0227(9) 0.0184(8) -0.0012(7) -0.0024(7) 0.0017(7)
C4 0.0363(19) 0.0240(16) 0.116(5) -0.022(2) -0.027(3) 0.0159(14)
C5 0.048(2) 0.0425(19) 0.0212(14) -0.0113(14) 0.0011(13) -0.0123(17)
C6 0.0362(17) 0.0268(14) 0.0406(19) 0.0012(13) -0.0027(15) -0.0124(12)
C7 0.0219(12) 0.0264(12) 0.0134(10) 0.0032(9) 0.0024(9) -0.0027(10)
C8 0.0459(19) 0.0374(17) 0.0205(13) 0.0082(12) -0.0003(13) 0.0152(15)
C9 0.0308(16) 0.056(2) 0.0213(14) 0.0072(14) 0.0101(12) 0.0008(15)
C10 0.045(2) 0.0424(19) 0.0241(15) -0.0028(13) -0.0054(13) -0.0179(16)
C11 0.0153(10) 0.0224(12) 0.0287(14) -0.0043(10) -0.0049(10) 0.0041(9)
C12 0.0308(16) 0.050(2) 0.0282(16) -0.0073(15) -0.0142(13) 0.0163(15)
C13 0.0171(12) 0.0412(17) 0.052(2) -0.0040(16) 0.0017(14) -0.0062(11)
C14 0.0311(14) 0.0295(14) 0.043(2) -0.0168(14) -0.0124(14) 0.0129(12)

loop_
_atom_type_symbol
_atom_type_description
_atom_type_scat_dispersion_real
_atom_type_scat_dispersion_imag
_atom_type_scat_source
C C 0.0033 0.0016 'International Tables Vol C Tables 4.2.6.8 and 6.1.1.4'
H H 0.0000 0.0000 'International Tables Vol C Tables 4.2.6.8 and 6.1.1.4'
O O 0.0106 0.0060 'International Tables Vol C Tables 4.2.6.8 and 6.1.1.4'
Al Al 0.0645 0.0514 'International Tables Vol C Tables 4.2.6.8 and 6.1.1.4'
Si Si 0.0817 0.0704 'International Tables Vol C Tables 4.2.6.8 and 6.1.1.4'

loop_
_geom_angle_atom_site_label_1
_geom_angle_atom_site_label_2
_geom_angle_atom_site_label_3
_geom_angle
_geom_angle_site_symmetry_1
_geom_angle_site_symmetry_3
O3 Si1 O4 107.38(12) . .
O3 Si1 O2 114.79(12) . .
O4 Si1 O2 111.77(11) . .
O3 Si1 O1 112.03(11) . .
O4 Si1 O1 110.74(11) . .
O2 Si1 O1 100.10(10) . .
Si1 O1 Al2 138.52(11) . 2
Si1 O1 Al2 124.47(11) . .
Al2 O1 Al2 96.20(8) 2 .
O1 Al2 O1 81.93(9) 2 .
O1 Al2 C2 113.67(12) 2 .
O1 Al2 C2 114.68(12) . .
O1 Al2 C1 107.80(12) 2 .
O1 Al2 C1 112.59(12) . .
C2 Al2 C1 119.82(14) . .
O1 Al2 Al2 41.96(6) 2 2
O1 Al2 Al2 41.84(6) . 2
C2 Al2 Al2 132.53(10) . 2
C1 Al2 Al2 107.51(10) . 2
C3 O2 Si1 133.68(18) . .
C7 O3 Si1 137.43(19) . .
O2 C3 C4 104.9(3) . .
O2 C3 C5 108.2(3) . .
C4 C3 C5 111.6(4) . .
O2 C3 C6 110.6(3) . .
C4 C3 C6 110.8(3) . .
C5 C3 C6 110.7(3) . .
C11 O4 Si1 134.12(19) . .
O3 C7 C8 110.5(2) . .
O3 C7 C10 109.0(3) . .
C8 C7 C10 111.6(3) . .
O3 C7 C9 105.4(3) . .
C8 C7 C9 110.7(3) . .
C10 C7 C9 109.6(3) . .
O4 C11 C13 110.0(2) . .
O4 C11 C14 109.7(2) . .
C13 C11 C14 111.7(3) . .
O4 C11 C12 104.9(3) . .
C13 C11 C12 109.7(3) . .
C14 C11 C12 110.7(3) . .

loop_
_geom_bond_atom_site_label_1
_geom_bond_atom_site_label_2
_geom_bond_distance
_geom_bond_site_symmetry_2
Si1 O3 1.609(2) .
Si1 O4 1.613(2) .
Si1 O2 1.619(2) .
Si1 O1 1.6464(18) .
O1 Al2 1.862(2) 2
O1 Al2 1.8661(19) .
C1 Al2 1.959(3) .
Al2 O1 1.862(2) 2
Al2 C2 1.953(3) .
Al2 Al2 2.7747(15) 2
O2 C3 1.440(3) .
O3 C7 1.442(3) .
C3 C4 1.513(5) .
C3 C5 1.516(5) .
C3 C6 1.528(5) .
O4 C11 1.452(3) .
C7 C8 1.517(5) .
C7 C10 1.517(5) .
C7 C9 1.526(4) .
C11 C13 1.516(5) .
C11 C14 1.517(4) .
C11 C12 1.526(5) .

loop_
_geom_torsion_atom_site_label_1
_geom_torsion_atom_site_label_2
_geom_torsion_atom_site_label_3
_geom_torsion_atom_site_label_4
_geom_torsion
_geom_torsion_site_symmetry_1
_geom_torsion_site_symmetry_4
O3 Si1 O1 Al2 79.4(2) . 2
O4 Si1 O1 Al2 -40.4(2) . 2
O2 Si1 O1 Al2 -158.45(18) . 2
O3 Si1 O1 Al2 -113.61(14) . .
O4 Si1 O1 Al2 126.55(13) . .
O2 Si1 O1 Al2 8.50(16) . .
Si1 O1 Al2 O1 174.04(8) . 2
Al2 O1 Al2 O1 -14.61(13) 2 2
Si1 O1 Al2 C2 61.64(18) . .
Al2 O1 Al2 C2 -127.01(12) 2 .
Si1 O1 Al2 C1 -79.97(17) . .
Al2 O1 Al2 C1 91.37(13) 2 .
Si1 O1 Al2 Al2 -171.3(2) . 2
O3 Si1 O2 C3 -93.6(3) . .
O4 Si1 O2 C3 29.0(3) . .
O1 Si1 O2 C3 146.3(3) . .
O4 Si1 O3 C7 -174.2(3) . .
O2 Si1 O3 C7 -49.3(3) . .
O1 Si1 O3 C7 64.0(3) . .
Si1 O2 C3 C4 167.1(4) . .
Si1 O2 C3 C5 -73.7(4) . .
Si1 O2 C3 C6 47.7(4) . .
O3 Si1 O4 C11 -15.2(3) . .
O2 Si1 O4 C11 -141.9(2) . .
O1 Si1 O4 C11 107.4(3) . .
Si1 O3 C7 C8 50.7(4) . .
Si1 O3 C7 C10 -72.2(4) . .
Si1 O3 C7 C9 170.3(3) . .
Si1 O4 C11 C13 70.8(3) . .
Si1 O4 C11 C14 -52.4(4) . .
Si1 O4 C11 C12 -171.3(3) . .
